data_2200104
loop_
_publ_author_name
'Alfonso, Montserrat'
'Stoeckli-Evans, Helen'

_publ_section_title
;
 1,6,7,12,13,18-Hexaazatrinaphthylene tetrachloroform solvate
;
_journal_issue 3
_journal_name_full 'Acta Crystallographica Section E'
_journal_page_first o242
_journal_page_last o244
_journal_paper_doi 10.1107/S1600536801002938
_journal_volume 57
_journal_year 2001
_chemical_formula_iupac 'C24 H12 N6, 4C H2 Cl2'
_chemical_formula_moiety 'C24 H12 N6, 4C H2 Cl2'
_chemical_formula_sum 'C28 H16 Cl12 N6'
_chemical_formula_weight 861.87
_chemical_name_systematic
;
 ?
;
_space_group_IT_number 14
_symmetry_cell_setting monoclinic
_symmetry_space_group_name_Hall '-P 2yn'
_symmetry_space_group_name_H-M 'P 1 21/n 1'
_audit_creation_method SHELXL-97
_cell_angle_alpha 90.00
_cell_angle_beta 101.624(10)
_cell_angle_gamma 90.00
_cell_formula_units_Z 4
_cell_length_a 15.1170(13)
_cell_length_b 11.6285(6)
_cell_length_c 19.9737(16)
_cell_measurement_reflns_used 4774
_cell_measurement_temperature 223(2)
_cell_measurement_theta_max 25.94
_cell_measurement_theta_min 2.04
_cell_volume 3439.1(5)
_computing_cell_refinement 'CELL (Stoe, 2000)'
_computing_data_collection 'EXPOSE (Stoe, 2000)'
_computing_data_reduction 'INTEGRATE (Stoe, 2000)'
_computing_molecular_graphics 'PLATON99 (Spek, 1990)'
_computing_publication_material SHELXL97
_computing_structure_refinement 'SHELXL97 (Sheldrick, 1997)'
_computing_structure_solution 'SHELXS97 (Sheldrick, 1990)'
_diffrn_ambient_temperature 223(2)
_diffrn_detector_area_resol_mean .81
_diffrn_measured_fraction_theta_full .985
_diffrn_measured_fraction_theta_max .985
_diffrn_measurement_device_type 'STOE IPDS'
_diffrn_measurement_method '\f oscillation'
_diffrn_radiation_monochromator graphite
_diffrn_radiation_source 'fine-focus sealed tube'
_diffrn_radiation_type MoK\a
_diffrn_radiation_wavelength .71073
_diffrn_reflns_av_R_equivalents .1678
_diffrn_reflns_av_sigmaI/netI .2628
_diffrn_reflns_limit_h_max 18
_diffrn_reflns_limit_h_min -18
_diffrn_reflns_limit_k_max 13
_diffrn_reflns_limit_k_min -14
_diffrn_reflns_limit_l_max 24
_diffrn_reflns_limit_l_min -24
_diffrn_reflns_number 26548
_diffrn_reflns_theta_full 25.94
_diffrn_reflns_theta_max 25.94
_diffrn_reflns_theta_min 2.04
_diffrn_standards_decay_% 0
_diffrn_standards_interval_time 0
_diffrn_standards_number 0
_exptl_absorpt_coefficient_mu .999
_exptl_absorpt_correction_type none
_exptl_crystal_colour orange
_exptl_crystal_density_diffrn 1.665
_exptl_crystal_density_meas ?
_exptl_crystal_density_method 'not measured'
_exptl_crystal_description plate
_exptl_crystal_F_000 1720
_exptl_crystal_size_max .35
_exptl_crystal_size_mid .15
_exptl_crystal_size_min .10
_refine_diff_density_max .221
_refine_diff_density_min -.237
_refine_ls_extinction_method none
_refine_ls_goodness_of_fit_ref .569
_refine_ls_hydrogen_treatment mixed
_refine_ls_matrix_type full
_refine_ls_number_parameters 431
_refine_ls_number_reflns 6626
_refine_ls_number_restraints 0
_refine_ls_restrained_S_all .569
_refine_ls_R_factor_all .1813
_refine_ls_R_factor_gt .0363
_refine_ls_shift/su_max .003
_refine_ls_shift/su_mean .000
_refine_ls_structure_factor_coef Fsqd
_refine_ls_weighting_details 'calc w=1/[\s^2^(Fo^2^)+(0.0002P)^2^] where P = (Fo^2^+2Fc^2^)/3'
_refine_ls_weighting_scheme calc
_refine_ls_wR_factor_ref .0638
_reflns_number_gt 1836
_reflns_number_total 6626
_reflns_threshold_expression I>2\s(I)
_cod_data_source_file bt6014.cif
_cod_data_source_block I
_cod_depositor_comments
;
The following automatic conversions were performed:

'_exptl_crystal_density_meas' value 'none' was changed to '?' - the
value is perceived as not measured.

Automatic conversion script
Id: cif_fix_values 3008 2015-01-20 13:52:24Z robertas 
;
_cod_original_cell_volume 3439.1(4)
_cod_original_sg_symbol_H-M 'P 21/n'
_cod_database_code 2200104
_cod_database_fobs_code 2200104

loop_
_symmetry_equiv_pos_as_xyz
'x, y, z'
'-x+1/2, y+1/2, -z+1/2'
'-x, -y, -z'
'x-1/2, -y-1/2, z-1/2'

loop_
_atom_site_label
_atom_site_fract_x
_atom_site_fract_y
_atom_site_fract_z
_atom_site_U_iso_or_equiv
_atom_site_adp_type
_atom_site_calc_flag
_atom_site_refinement_flags
_atom_site_occupancy
_atom_site_disorder_assembly
_atom_site_disorder_group
_atom_site_type_symbol
N1 .3994(2) .3252(4) .45947(17) .0282(11) Uani d . 1 . . N
N2 .4092(2) .5338(4) .38857(17) .0276(10) Uani d . 1 . . N
N3 .4669(2) .5341(4) .26793(17) .0279(10) Uani d . 1 . . N
N4 .5205(2) .3247(4) .21489(18) .0280(11) Uani d . 1 . . N
N5 .5068(3) .1231(4) .28136(18) .0265(11) Uani d . 1 . . N
N6 .4454(3) .1240(4) .40601(19) .0300(11) Uani d . 1 . . N
C1 .4275(3) .3290(4) .4004(2) .0230(12) Uani d . 1 . . C
C2 .4321(3) .4345(5) .3652(2) .0238(13) Uani d . 1 . . C
C3 .4644(3) .4347(5) .2994(2) .0259(13) Uani d . 1 . . C
C4 .4907(3) .3289(5) .2729(2) .0247(13) Uani d . 1 . . C
C5 .4842(3) .2196(5) .3091(2) .0264(13) Uani d . 1 . . C
C6 .4530(3) .2202(5) .3718(2) .0233(12) Uani d . 1 . . C
C7 .3770(3) .4266(5) .4850(2) .0283(13) Uani d . 1 . . C
C8 .3483(3) .4279(5) .5487(2) .0369(15) Uani d . 1 . . C
H8 .3452 .3591 .5728 .044 Uiso calc R 1 . . H
C9 .3256(3) .5290(6) .5741(2) .0432(16) Uani d . 1 . . C
H9 .3070 .5300 .6162 .052 Uiso calc R 1 . . H
C10 .3295(3) .6330(5) .5384(2) .0399(15) Uani d . 1 . . C
H10 .3134 .7023 .5571 .048 Uiso calc R 1 . . H
C11 .3560(3) .6338(5) .4777(2) .0367(15) Uani d . 1 . . C
H11 .3575 .7035 .4542 .044 Uiso calc R 1 . . H
C12 .3814(3) .5309(5) .4494(2) .0280(12) Uani d . 1 . . C
C13 .4973(3) .5312(5) .2072(2) .0280(13) Uani d . 1 . . C
C14 .5020(3) .6343(5) .1710(2) .0369(15) Uani d . 1 . . C
H14 .4843 .7041 .1880 .044 Uiso calc R 1 . . H
C15 .5320(3) .6326(5) .1119(2) .0381(15) Uani d . 1 . . C
H15 .5339 .7013 .0873 .046 Uiso calc R 1 . . H
C16 .5608(3) .5277(5) .0862(2) .0374(15) Uani d . 1 . . C
H16 .5828 .5282 .0454 .045 Uiso calc R 1 . . H
C17 .5568(3) .4275(5) .1197(2) .0355(15) Uani d . 1 . . C
H17 .5752 .3588 .1018 .043 Uiso calc R 1 . . H
C18 .5250(3) .4258(5) .1816(2) .0267(13) Uani d . 1 . . C
C19 .4998(3) .0243(5) .3153(2) .0295(13) Uani d . 1 . . C
C20 .5237(3) -.0822(5) .2899(2) .0342(14) Uani d . 1 . . C
H20 .5435 -.0844 .2482 .041 Uiso calc R 1 . . H
C21 .5186(3) -.1809(5) .3247(2) .0371(14) Uani d . 1 . . C
H21 .5348 -.2509 .3070 .045 Uiso calc R 1 . . H
C22 .4891(3) -.1796(5) .3870(2) .0369(14) Uani d . 1 . . C
H22 .4863 -.2488 .4108 .044 Uiso calc R 1 . . H
C23 .4646(3) -.0801(5) .4133(3) .0355(14) Uani d . 1 . . C
H23 .4443 -.0810 .4547 .043 Uiso calc R 1 . . H
C24 .4695(3) .0250(5) .3790(2) .0262(13) Uani d . 1 . . C
C31 .2832(4) .6825(5) .2673(3) .0392(16) Uani d . 1 . . C
H31 .338(3) .667(4) .287(2) .049(18) Uiso d . 1 . . H
Cl31 .23065(9) .54928(13) .24764(8) .0568(4) Uani d . 1 . . Cl
Cl32 .28716(10) .76000(14) .19267(7) .0589(5) Uani d . 1 . . Cl
Cl33 .22771(10) .76198(15) .32036(7) .0634(5) Uani d . 1 . . Cl
C41 .4534(4) .0932(5) .1037(3) .0569(18) Uani d . 1 . . C
H41 .454(3) .124(4) .154(3) .083(19) Uiso d . 1 . . H
Cl41 .40452(12) .19691(17) .04394(8) .0847(6) Uani d . 1 . . Cl
Cl42 .38381(13) -.02646(18) .09672(8) .0969(6) Uani d . 1 . . Cl
Cl43 .56067(12) .0580(2) .09175(9) .1032(8) Uani d . 1 . . Cl
C51 .2667(4) .0902(5) .4851(2) .0421(15) Uani d . 1 . . C
H51 .331(3) .133(4) .4715(19) .043(14) Uiso d . 1 . . H
Cl51 .21582(12) -.01231(16) .42567(7) .0825(6) Uani d . 1 . . Cl
Cl52 .29716(10) .02419(17) .56579(7) .0765(6) Uani d . 1 . . Cl
Cl53 .18975(10) .20203(14) .48962(7) .0623(5) Uani d . 1 . . Cl
C61 .7089(4) .1680(4) .2435(2) .0341(14) Uani d . 1 . . C
H61 .644(3) .164(4) .231(2) .061(18) Uiso d . 1 . . H
Cl61 .75584(10) .23592(14) .18163(7) .0588(5) Uani d . 1 . . Cl
Cl62 .74293(10) .02317(13) .25315(8) .0554(4) Uani d . 1 . . Cl
Cl63 .73841(11) .23977(14) .32198(7) .0641(5) Uani d . 1 . . Cl

loop_
_atom_site_aniso_label
_atom_site_aniso_U_11
_atom_site_aniso_U_22
_atom_site_aniso_U_33
_atom_site_aniso_U_12
_atom_site_aniso_U_13
_atom_site_aniso_U_23
N1 .027(3) .035(3) .023(2) .001(2) .0065(19) -.001(2)
N2 .032(3) .032(3) .021(2) .001(2) .0112(18) .000(2)
N3 .030(2) .024(3) .029(2) -.003(2) .0055(19) .005(2)
N4 .032(3) .029(3) .027(2) -.001(2) .014(2) .004(2)
N5 .029(3) .023(3) .028(2) .000(2) .007(2) -.001(2)
N6 .037(3) .023(3) .032(3) .000(2) .011(2) -.003(2)
C1 .026(3) .023(4) .021(3) -.001(2) .005(2) -.001(2)
C2 .017(3) .021(4) .031(3) .003(3) .001(2) -.004(3)
C3 .033(3) .023(4) .024(3) .005(3) .010(2) -.001(2)
C4 .019(3) .024(4) .032(3) -.002(2) .008(2) .001(2)
C5 .023(3) .031(4) .025(3) -.001(3) .006(2) -.001(3)
C6 .020(3) .022(4) .026(3) -.004(2) .000(2) .002(2)
C7 .028(3) .030(4) .029(3) .000(3) .010(2) -.004(3)
C8 .048(4) .039(4) .026(3) .000(3) .014(3) .001(3)
C9 .057(4) .051(5) .027(3) .000(3) .018(3) -.006(3)
C10 .048(4) .036(4) .040(3) .002(3) .019(3) -.012(3)
C11 .042(4) .036(4) .035(3) -.004(3) .016(3) -.005(3)
C12 .034(3) .021(4) .029(3) -.004(3) .007(2) -.006(3)
C13 .030(3) .033(4) .022(3) -.005(3) .007(2) -.002(3)
C14 .051(4) .023(4) .039(3) -.003(3) .016(3) .007(3)
C15 .042(4) .043(5) .030(3) .004(3) .010(3) .010(3)
C16 .035(3) .055(5) .025(3) .006(3) .012(2) .009(3)
C17 .037(3) .049(5) .024(3) -.001(3) .016(3) -.001(3)
C18 .027(3) .028(4) .026(3) -.001(3) .007(2) .002(3)
C19 .023(3) .029(4) .037(3) -.001(3) .007(2) .005(3)
C20 .039(4) .027(4) .036(3) -.001(3) .008(3) -.006(3)
C21 .043(4) .021(4) .046(3) -.001(3) .006(3) .003(3)
C22 .045(4) .018(4) .047(3) -.001(3) .008(3) .007(3)
C23 .041(4) .028(4) .040(3) -.002(3) .016(3) .008(3)
C24 .025(3) .028(4) .025(3) .000(3) .006(2) .001(3)
C31 .041(4) .036(4) .041(3) -.004(3) .008(3) -.002(3)
Cl31 .0549(11) .0387(11) .0712(9) -.0071(8) -.0007(8) -.0025(9)
Cl32 .0648(11) .0558(13) .0574(10) .0074(9) .0155(8) .0210(9)
Cl33 .0703(11) .0659(14) .0552(10) .0200(10) .0152(8) -.0128(9)
C41 .076(5) .062(5) .033(3) -.018(4) .013(3) -.006(3)
Cl41 .0939(14) .0822(16) .0742(11) -.0152(12) .0075(10) .0135(10)
Cl42 .1248(16) .0756(16) .0979(13) -.0355(14) .0406(12) -.0031(11)
Cl43 .0674(13) .150(2) .0898(14) .0051(13) .0093(10) -.0476(13)
C51 .045(4) .042(4) .043(3) -.007(3) .017(3) -.005(3)
Cl51 .1141(14) .0657(15) .0626(10) .0028(12) .0059(10) -.0261(10)
Cl52 .0567(10) .1175(18) .0513(9) -.0028(11) .0015(8) .0233(10)
Cl53 .0645(11) .0586(13) .0671(10) .0014(9) .0210(8) -.0083(8)
C61 .041(4) .033(4) .030(3) .007(3) .011(3) -.002(3)
Cl61 .0773(11) .0550(13) .0534(9) -.0044(9) .0356(8) .0076(8)
Cl62 .0696(10) .0359(10) .0615(8) .0108(9) .0152(7) .0048(9)
Cl63 .0858(12) .0661(14) .0402(9) .0137(10) .0119(8) -.0156(8)

loop_
_atom_type_symbol
_atom_type_description
_atom_type_scat_dispersion_real
_atom_type_scat_dispersion_imag
_atom_type_scat_source
C C .0033 .0016 'International Tables Vol C Tables 4.2.6.8 and 6.1.1.4'
H H .0000 .0000 'International Tables Vol C Tables 4.2.6.8 and 6.1.1.4'
N N .0061 .0033 'International Tables Vol C Tables 4.2.6.8 and 6.1.1.4'
Cl Cl .1484 .1585 'International Tables Vol C Tables 4.2.6.8 and 6.1.1.4'

loop_
_geom_angle_atom_site_label_1
_geom_angle_atom_site_label_2
_geom_angle_atom_site_label_3
_geom_angle
C1 N1 C7 116.9(4)
C2 N2 C12 116.4(4)
C3 N3 C13 116.3(4)
C4 N4 C18 117.0(5)
C5 N5 C19 117.3(4)
C6 N6 C24 116.9(4)
N1 C1 C2 121.5(5)
N1 C1 C6 118.0(5)
C2 C1 C6 120.4(4)
N2 C2 C1 122.5(4)
N2 C2 C3 117.9(5)
C1 C2 C3 119.6(5)
N3 C3 C4 122.8(4)
N3 C3 C2 117.8(5)
C4 C3 C2 119.4(5)
N4 C4 C3 121.7(5)
N4 C4 C5 117.7(5)
C3 C4 C5 120.7(5)
N5 C5 C6 122.0(5)
N5 C5 C4 118.4(4)
C6 C5 C4 119.6(5)
N6 C6 C5 121.8(5)
N6 C6 C1 117.9(4)
C5 C6 C1 120.3(5)
N1 C7 C8 119.3(5)
N1 C7 C12 121.1(4)
C8 C7 C12 119.6(5)
C9 C8 C7 119.4(5)
C9 C8 H8 120.3
C7 C8 H8 120.3
C8 C9 C10 121.1(5)
C8 C9 H9 119.5
C10 C9 H9 119.5
C11 C10 C9 120.6(5)
C11 C10 H10 119.7
C9 C10 H10 119.7
C10 C11 C12 120.6(5)
C10 C11 H11 119.7
C12 C11 H11 119.7
N2 C12 C11 119.6(5)
N2 C12 C7 121.6(5)
C11 C12 C7 118.8(4)
N3 C13 C14 119.3(5)
N3 C13 C18 120.7(5)
C14 C13 C18 120.0(4)
C15 C14 C13 119.9(5)
C15 C14 H14 120.1
C13 C14 H14 120.1
C14 C15 C16 120.6(5)
C14 C15 H15 119.7
C16 C15 H15 119.7
C17 C16 C15 120.9(5)
C17 C16 H16 119.6
C15 C16 H16 119.6
C16 C17 C18 120.1(5)
C16 C17 H17 119.9
C18 C17 H17 119.9
N4 C18 C17 119.9(5)
N4 C18 C13 121.5(4)
C17 C18 C13 118.6(5)
N5 C19 C20 121.0(5)
N5 C19 C24 120.8(5)
C20 C19 C24 118.2(5)
C21 C20 C19 121.0(5)
C21 C20 H20 119.5
C19 C20 H20 119.5
C20 C21 C22 120.4(5)
C20 C21 H21 119.8
C22 C21 H21 119.8
C23 C22 C21 120.9(5)
C23 C22 H22 119.5
C21 C22 H22 119.5
C22 C23 C24 120.6(5)
C22 C23 H23 119.7
C24 C23 H23 119.7
N6 C24 C23 120.0(4)
N6 C24 C19 121.2(5)
C23 C24 C19 118.8(5)
Cl33 C31 Cl31 110.7(3)
Cl33 C31 Cl32 110.4(3)
Cl31 C31 Cl32 110.8(3)
Cl33 C31 H31 111(3)
Cl31 C31 H31 105(3)
Cl32 C31 H31 108(3)
Cl43 C41 Cl41 110.2(3)
Cl43 C41 Cl42 111.6(4)
Cl41 C41 Cl42 109.4(3)
Cl43 C41 H41 112(3)
Cl41 C41 H41 109(3)
Cl42 C41 H41 104(3)
Cl51 C51 Cl52 108.8(3)
Cl51 C51 Cl53 109.5(3)
Cl52 C51 Cl53 109.2(3)
Cl51 C51 H51 114(2)
Cl52 C51 H51 108.6(19)
Cl53 C51 H51 107(2)
Cl61 C61 Cl62 111.2(3)
Cl61 C61 Cl63 110.7(3)
Cl62 C61 Cl63 110.0(3)
Cl61 C61 H61 112(3)
Cl62 C61 H61 104(3)
Cl63 C61 H61 108(3)

loop_
_geom_bond_atom_site_label_1
_geom_bond_atom_site_label_2
_geom_bond_site_symmetry_2
_geom_bond_distance
_geom_bond_publ_flag
N1 C1 . 1.332(5) yes
N1 C7 . 1.355(6) yes
N2 C2 . 1.318(5) yes
N2 C12 . 1.364(5) yes
N3 C3 . 1.319(6) yes
N3 C13 . 1.382(5) yes
N4 C4 . 1.325(5) yes
N4 C18 . 1.360(6) yes
N5 C5 . 1.327(6) yes
N5 C19 . 1.348(6) yes
N6 C6 . 1.327(6) yes
N6 C24 . 1.352(6) yes
C1 C2 . 1.423(6) yes
C1 C6 . 1.472(6) yes
C2 C3 . 1.491(6) yes
C3 C4 . 1.428(6) yes
C4 C5 . 1.475(6) yes
C5 C6 . 1.425(6) yes
C7 C8 . 1.423(6) yes
C7 C12 . 1.414(6) yes
C8 C9 . 1.352(7) ?
C8 H8 . .9400 ?
C9 C10 . 1.410(7) yes
C9 H9 . .9400 ?
C10 C11 . 1.352(6) yes
C10 H10 . .9400 ?
C11 C12 . 1.409(6) yes
C11 H11 . .9400 ?
C13 C14 . 1.409(6) yes
C13 C18 . 1.422(6) yes
C14 C15 . 1.347(6) yes
C14 H14 . .9400 ?
C15 C16 . 1.426(7) yes
C15 H15 . .9400 ?
C16 C17 . 1.350(7) yes
C16 H16 . .9400 ?
C17 C18 . 1.415(6) yes
C17 H17 . .9400 ?
C19 C20 . 1.412(7) yes
C19 C24 . 1.437(5) yes
C20 C21 . 1.352(7) yes
C20 H20 . .9400 ?
C21 C22 . 1.405(6) yes
C21 H21 . .9400 ?
C22 C23 . 1.351(7) yes
C22 H22 . .9400 ?
C23 C24 . 1.410(6) yes
C23 H23 . .9400 ?
C31 Cl33 . 1.742(5) ?
C31 Cl31 . 1.750(6) ?
C31 Cl32 . 1.754(5) ?
C31 H31 . .87(4) ?
C41 Cl43 . 1.735(6) ?
C41 Cl41 . 1.753(6) ?
C41 Cl42 . 1.733(6) ?
C41 H41 . 1.06(5) ?
C51 Cl51 . 1.747(5) ?
C51 Cl52 . 1.761(5) ?
C51 Cl53 . 1.759(5) ?
C51 H51 . 1.17(4) ?
C61 Cl61 . 1.734(5) ?
C61 Cl62 . 1.760(5) ?
C61 Cl63 . 1.753(5) ?
C61 H61 . .96(4) ?

loop_
_geom_hbond_atom_site_label_D
_geom_hbond_atom_site_label_H
_geom_hbond_atom_site_label_A
_geom_hbond_distance_DH
_geom_hbond_distance_HA
_geom_hbond_distance_DA
_geom_hbond_angle_DHA
C31 H31 N2 .87(4) 2.60(4) 3.260(7) 134(4)
C31 H31 N3 .87(4) 2.57(5) 3.268(7) 138(4)
C41 H41 N5 1.06(5) 2.51(5) 3.493(6) 154(4)
C51 H51 N1 1.17(4) 2.50(4) 3.489(6) 141(3)
C51 H51 N6 1.17(4) 2.37(4) 3.415(6) 147(3)
C61 H61 N4 .96(4) 2.62(5) 3.332(7) 132(4)
C61 H61 N5 .96(4) 2.53(5) 3.333(7) 141(4)

loop_
_geom_torsion_atom_site_label_1
_geom_torsion_atom_site_label_2
_geom_torsion_atom_site_label_3
_geom_torsion_atom_site_label_4
_geom_torsion
C7 N1 C1 C2 -1.1(6)
C7 N1 C1 C6 179.5(4)
C12 N2 C2 C1 .7(6)
C12 N2 C2 C3 -178.9(4)
N1 C1 C2 N2 .0(7)
C6 C1 C2 N2 179.4(4)
N1 C1 C2 C3 179.6(4)
C6 C1 C2 C3 -1.0(6)
C13 N3 C3 C4 -.4(6)
C13 N3 C3 C2 179.9(4)
N2 C2 C3 N3 -1.0(6)
C1 C2 C3 N3 179.4(4)
N2 C2 C3 C4 179.3(4)
C1 C2 C3 C4 -.3(6)
C18 N4 C4 C3 .0(6)
C18 N4 C4 C5 179.1(4)
N3 C3 C4 N4 .8(7)
C2 C3 C4 N4 -179.5(4)
N3 C3 C4 C5 -178.2(4)
C2 C3 C4 C5 1.4(6)
C19 N5 C5 C6 -.5(7)
C19 N5 C5 C4 -179.7(4)
N4 C4 C5 N5 -1.1(6)
C3 C4 C5 N5 177.9(4)
N4 C4 C5 C6 179.7(4)
C3 C4 C5 C6 -1.3(6)
C24 N6 C6 C5 .6(7)
C24 N6 C6 C1 -179.8(4)
N5 C5 C6 N6 .4(7)
C4 C5 C6 N6 179.6(4)
N5 C5 C6 C1 -179.2(4)
C4 C5 C6 C1 -.1(6)
N1 C1 C6 N6 .9(6)
C2 C1 C6 N6 -178.4(4)
N1 C1 C6 C5 -179.4(4)
C2 C1 C6 C5 1.2(6)
C1 N1 C7 C8 -178.8(4)
C1 N1 C7 C12 1.5(6)
N1 C7 C8 C9 -179.8(5)
C12 C7 C8 C9 .0(7)
C7 C8 C9 C10 .4(8)
C8 C9 C10 C11 .0(8)
C9 C10 C11 C12 -.8(8)
C2 N2 C12 C11 179.9(4)
C2 N2 C12 C7 -.4(6)
C10 C11 C12 N2 -179.1(4)
C10 C11 C12 C7 1.2(7)
N1 C7 C12 N2 -.7(7)
C8 C7 C12 N2 179.5(4)
N1 C7 C12 C11 179.0(4)
C8 C7 C12 C11 -.8(7)
C3 N3 C13 C14 -179.8(4)
C3 N3 C13 C18 -.7(6)
N3 C13 C14 C15 179.7(4)
C18 C13 C14 C15 .6(7)
C13 C14 C15 C16 -1.3(7)
C14 C15 C16 C17 1.5(7)
C15 C16 C17 C18 -.9(7)
C4 N4 C18 C17 179.5(4)
C4 N4 C18 C13 -1.2(6)
C16 C17 C18 N4 179.5(4)
C16 C17 C18 C13 .2(7)
N3 C13 C18 N4 1.5(7)
C14 C13 C18 N4 -179.4(4)
N3 C13 C18 C17 -179.1(4)
C14 C13 C18 C17 .0(7)
C5 N5 C19 C20 -179.1(4)
C5 N5 C19 C24 -.4(6)
N5 C19 C20 C21 178.5(5)
C24 C19 C20 C21 -.2(7)
C19 C20 C21 C22 .1(7)
C20 C21 C22 C23 .5(7)
C21 C22 C23 C24 -.9(7)
C6 N6 C24 C23 178.9(4)
C6 N6 C24 C19 -1.5(6)
C22 C23 C24 N6 -179.6(5)
C22 C23 C24 C19 .7(7)
N5 C19 C24 N6 1.4(7)
C20 C19 C24 N6 -179.9(4)
N5 C19 C24 C23 -178.9(4)
C20 C19 C24 C23 -.2(6)
